data_2011538
loop_
_publ_author_name
'Feldmann, Arnold A.'
'Schmengler, Kai'
'Laue, Klaus'
'Marose, Stefan'
'Kirschbaum, Kristin'
'Conrad, Olaf'
'Giolando, Dean M.'

_publ_section_title
;
 Hydrogen bonding in
 <i>N</i>,<i>N</i>,<i>N</i>',<i>N</i>'-tetramethylethylenediammonium
 bis(benzeneselenolate)
;
_journal_issue 11
_journal_name_full 'Acta Crystallographica Section C'
_journal_page_first e531
_journal_page_last e531
_journal_paper_doi 10.1107/S0108270100013986
_journal_volume 56
_journal_year 2000
_chemical_formula_iupac 'C6 H18 N2 2+, 2C6 H5 Se 1-'
_chemical_formula_moiety 'C6 H18 N2 2+, 2C6 H5 Se 1-'
_chemical_formula_structural 'C6 H18 N2 2+, 2C6 H5 Se 1-'
_chemical_formula_sum 'C18 H28 N2 Se2'
_chemical_formula_weight 430.36
_chemical_name_systematic ' ?'
_space_group_IT_number 14
_symmetry_cell_setting monoclinic
_symmetry_space_group_name_Hall '-P 2yab'
_symmetry_space_group_name_H-M 'P 1 21/a 1'
_cell_angle_alpha 90.00
_cell_angle_beta 105.43(3)
_cell_angle_gamma 90.00
_cell_formula_units_Z 4
_cell_length_a 11.542(4)
_cell_length_b 11.246(5)
_cell_length_c 15.641(5)
_cell_measurement_reflns_used 10
_cell_measurement_temperature 294(2)
_cell_measurement_theta_max 14
_cell_measurement_theta_min 10
_cell_volume 1957.0(13)
_computing_cell_refinement 'CAD-4 Operations Manual'
_computing_data_collection 'CAD-4 Operations Manual (Enraf-Nonius, 1977)'
_computing_data_reduction 'PROCESS in MolEN (Fair, 1990)'
_computing_publication_material 'CIF VAX in MolEN'
_computing_structure_refinement 'SHELXL97 (Sheldrick, 1997)'
_computing_structure_solution 'MULTAN80 (Main et al., 1980)'
_diffrn_ambient_temperature 294(2)
_diffrn_measured_fraction_theta_full .999
_diffrn_measured_fraction_theta_max .999
_diffrn_measurement_device 'Enraf--Nonius CAD-4'
_diffrn_measurement_method \q/\q
_diffrn_radiation_type MoK\a
_diffrn_radiation_wavelength .71073
_diffrn_reflns_av_R_equivalents .071
_diffrn_reflns_limit_h_max 14
_diffrn_reflns_limit_h_min 0
_diffrn_reflns_limit_k_max 13
_diffrn_reflns_limit_k_min 0
_diffrn_reflns_limit_l_max 18
_diffrn_reflns_limit_l_min -19
_diffrn_reflns_number 4396
_diffrn_reflns_theta_full 26.00
_diffrn_reflns_theta_max 26.00
_diffrn_reflns_theta_min 1.35
_diffrn_standards_decay_% 6.90
_diffrn_standards_interval_time 50
_diffrn_standards_number 3
_exptl_absorpt_coefficient_mu 3.778
_exptl_absorpt_correction_T_max .828
_exptl_absorpt_correction_T_min .381
_exptl_absorpt_correction_type empirical
_exptl_absorpt_process_details 'via \y scans (North et al., 1968)'
_exptl_crystal_colour colourless
_exptl_crystal_density_diffrn 1.46
_exptl_crystal_density_method 'not measured'
_exptl_crystal_description plate
_exptl_crystal_F_000 872
_exptl_crystal_size_max .25
_exptl_crystal_size_mid .15
_exptl_crystal_size_min .05
_refine_diff_density_max .557
_refine_diff_density_min -.707
_refine_ls_abs_structure_details
;
?
;
_refine_ls_extinction_method none
_refine_ls_goodness_of_fit_ref 1.006
_refine_ls_hydrogen_treatment refall
_refine_ls_matrix_type full
_refine_ls_number_parameters 311
_refine_ls_number_reflns 3845
_refine_ls_number_restraints 0
_refine_ls_restrained_S_all 1.006
_refine_ls_R_factor_all .067
_refine_ls_R_factor_gt .035
_refine_ls_shift/su_max .001
_refine_ls_shift/su_mean .000
_refine_ls_structure_factor_coef Fsqd
_refine_ls_weighting_details 'calc w = 1/[\s^2^(Fo^2^)+(0.0517P)^2^] where P = (Fo^2^+2Fc^2^)/3'
_refine_ls_weighting_scheme calc
_refine_ls_wR_factor_ref .085
_reflns_number_gt 2768
_reflns_number_total 3845
_reflns_threshold_expression I>2\s(I)
_cod_data_source_file qa0396.cif
_cod_data_source_block I
_cod_original_cell_volume 1957(2)
_cod_original_sg_symbol_H-M 'P 21/a'
_cod_database_code 2011538
_cod_database_fobs_code 2011538

loop_
_symmetry_equiv_pos_as_xyz
'x, y, z'
'-x+1/2, y+1/2, -z'
'-x, -y, -z'
'x-1/2, -y-1/2, z'

loop_
_atom_site_label
_atom_site_fract_x
_atom_site_fract_y
_atom_site_fract_z
_atom_site_U_iso_or_equiv
_atom_site_adp_type
_atom_site_calc_flag
_atom_site_refinement_flags
_atom_site_occupancy
_atom_site_disorder_assembly
_atom_site_disorder_group
_atom_site_type_symbol
Se1 .43183(3) .21798(3) .32408(3) .03386(12) Uani d . 1 . . Se
Se2 .04759(3) .75782(3) .40451(3) .03087(11) Uani d . 1 . . Se
N1 .2191(2) .5330(2) .48145(19) .0255(6) Uani d . 1 . . N
N2 .2816(2) .4564(2) .26221(19) .0260(6) Uani d . 1 . . N
C1 .3304(3) .1679(3) .2120(2) .0282(7) Uani d . 1 . . C
C2 .3578(3) .1929(3) .1334(3) .0358(8) Uani d . 1 . . C
C3 .2807(4) .1615(4) .0527(3) .0492(11) Uani d . 1 . . C
C4 .1744(4) .1035(4) .0489(3) .0454(10) Uani d . 1 . . C
C5 .1468(3) .0768(3) .1264(3) .0401(9) Uani d . 1 . . C
C6 .2235(3) .1083(3) .2068(3) .0334(8) Uani d . 1 . . C
C7 .0224(3) .7289(3) .2807(2) .0270(7) Uani d . 1 . . C
C8 .0943(3) .7825(3) .2324(3) .0352(8) Uani d . 1 . . C
C9 .0756(4) .7623(3) .1436(3) .0410(9) Uani d . 1 . . C
C10 -.0159(3) .6883(3) .0981(3) .0413(9) Uani d . 1 . . C
C11 -.0881(3) .6347(3) .1449(3) .0408(10) Uani d . 1 . . C
C12 -.0683(3) .6542(3) .2343(3) .0340(9) Uani d . 1 . . C
C13 .1599(3) .4607(3) .5369(3) .0332(8) Uani d . 1 . . C
C14 .3286(3) .5929(4) .5363(3) .0358(9) Uani d . 1 . . C
C15 .2391(3) .4574(3) .4085(2) .0302(8) Uani d . 1 . . C
C16 .2796(3) .5310(3) .3410(2) .0302(8) Uani d . 1 . . C
C17 .1607(3) .4220(4) .2071(3) .0353(8) Uani d . 1 . . C
C18 .3507(4) .5195(4) .2089(3) .0415(9) Uani d . 1 . . C
H19 .326(3) .383(4) .285(3) .047(11) Uiso d . 1 . . H
H20 .168(3) .594(4) .456(3) .048(12) Uiso d . 1 . . H
H2 .424(3) .226(3) .135(3) .035(10) Uiso d . 1 . . H
H3 .298(3) .175(4) .006(3) .047(12) Uiso d . 1 . . H
H4 .118(3) .085(4) -.005(3) .047(12) Uiso d . 1 . . H
H5 .071(4) .036(4) .124(3) .058(12) Uiso d . 1 . . H
H6 .204(3) .093(3) .256(2) .032(10) Uiso d . 1 . . H
H8 .153(3) .824(3) .267(2) .033(10) Uiso d . 1 . . H
H9 .128(3) .798(3) .112(3) .048(11) Uiso d . 1 . . H
H10 -.029(3) .672(3) .036(3) .043(11) Uiso d . 1 . . H
H11 -.142(3) .588(3) .119(3) .038(11) Uiso d . 1 . . H
H12 -.112(3) .622(3) .263(3) .037(11) Uiso d . 1 . . H
H13A .217(3) .401(3) .565(3) .042(10) Uiso d . 1 . . H
H13B .088(4) .419(4) .493(3) .050(11) Uiso d . 1 . . H
H13C .131(3) .516(4) .579(3) .050(11) Uiso d . 1 . . H
H14A .376(3) .535(3) .559(3) .036(11) Uiso d . 1 . . H
H14B .297(3) .642(3) .579(2) .018(8) Uiso d . 1 . . H
H14C .363(3) .638(3) .502(2) .036(10) Uiso d . 1 . . H
H15B .160(4) .420(4) .378(3) .064(13) Uiso d . 1 . . H
H15A .299(3) .389(4) .439(3) .046(11) Uiso d . 1 . . H
H16A .227(3) .604(3) .319(2) .018(8) Uiso d . 1 . . H
H16B .364(3) .564(3) .364(3) .044(11) Uiso d . 1 . . H
H17A .113(3) .498(4) .180(3) .049(11) Uiso d . 1 . . H
H17B .116(3) .370(4) .240(3) .048(11) Uiso d . 1 . . H
H17C .167(3) .380(3) .158(2) .031(10) Uiso d . 1 . . H
H18A .358(3) .467(3) .159(2) .033(10) Uiso d . 1 . . H
H18B .318(3) .592(4) .191(3) .047(12) Uiso d . 1 . . H
H18C .434(4) .533(4) .247(3) .056(13) Uiso d . 1 . . H

loop_
_atom_site_aniso_label
_atom_site_aniso_U_11
_atom_site_aniso_U_22
_atom_site_aniso_U_33
_atom_site_aniso_U_12
_atom_site_aniso_U_13
_atom_site_aniso_U_23
Se1 .03015(18) .0300(2) .0376(2) .00862(13) .00232(15) -.00097(16)
Se2 .02664(18) .02632(18) .0401(2) .00488(12) .00966(15) .00008(15)
N1 .0273(14) .0235(14) .0255(17) .0047(11) .0070(12) -.0004(12)
N2 .0258(14) .0232(14) .0296(17) .0024(10) .0086(12) -.0004(12)
C1 .0278(16) .0226(16) .034(2) .0084(12) .0071(14) .0063(14)
C2 .0304(19) .038(2) .041(2) .0048(15) .0128(17) .0082(17)
C3 .062(3) .058(3) .031(3) .011(2) .018(2) .014(2)
C4 .043(2) .044(2) .041(3) .0077(17) -.003(2) -.0010(19)
C5 .0335(19) .038(2) .046(3) -.0001(16) .0064(18) -.0015(18)
C6 .0350(19) .0306(19) .036(2) .0043(14) .0130(18) .0059(16)
C7 .0236(15) .0195(15) .037(2) .0066(12) .0054(14) .0062(14)
C8 .0343(19) .0270(18) .046(3) -.0021(14) .0138(17) .0024(17)
C9 .049(2) .032(2) .047(3) .0056(16) .022(2) .0083(18)
C10 .047(2) .034(2) .039(2) .0133(16) .0047(19) .0022(18)
C11 .0265(19) .036(2) .053(3) .0014(15) -.0012(18) -.0044(19)
C12 .0222(17) .0268(18) .052(3) -.0003(13) .0080(17) .0020(17)
C13 .0254(18) .0323(19) .042(2) .0030(14) .0094(17) .0050(17)
C14 .0281(19) .036(2) .041(2) -.0063(16) .0057(18) .0007(18)
C15 .0311(18) .0235(17) .037(2) .0008(13) .0102(16) -.0034(15)
C16 .0331(18) .0241(17) .035(2) -.0025(14) .0128(16) -.0034(15)
C17 .0249(17) .040(2) .038(2) -.0005(15) .0033(16) -.0004(19)
C18 .048(2) .032(2) .049(3) -.0051(17) .021(2) .0022(19)

loop_
_atom_type_symbol
_atom_type_description
_atom_type_scat_dispersion_real
_atom_type_scat_dispersion_imag
_atom_type_scat_source
C C .0033 .0016 'International Tables Vol C Tables 4.2.6.8 and 6.1.1.4'
H H .0000 .0000 'International Tables Vol C Tables 4.2.6.8 and 6.1.1.4'
Se Se -.0929 2.2259 'International Tables Vol C Tables 4.2.6.8 and 6.1.1.4'
N N .0061 .0033 'International Tables Vol C Tables 4.2.6.8 and 6.1.1.4'

loop_
_geom_angle_atom_site_label_1
_geom_angle_atom_site_label_2
_geom_angle_atom_site_label_3
_geom_angle
_geom_angle_publ_flag
C13 N1 C14 111.4(3) no
C13 N1 C15 108.9(3) no
C14 N1 C15 114.8(3) no
C13 N1 H20 109(2) no
C14 N1 H20 105(2) no
C15 N1 H20 108(2) no
C18 N2 C17 111.3(3) no
C18 N2 C16 108.9(3) no
C17 N2 C16 114.0(3) no
C18 N2 H19 108(2) no
C17 N2 H19 108(2) no
C16 N2 H19 107(2) no
C2 C1 C6 117.3(4) no
C2 C1 Se1 121.8(3) no
C6 C1 Se1 120.9(3) no
C1 C2 C3 121.1(4) no
C1 C2 H2 119(3) no
C3 C2 H2 120(3) no
C4 C3 C2 120.7(4) no
C4 C3 H3 118(3) no
C2 C3 H3 121(3) no
C5 C4 C3 118.8(4) no
C5 C4 H4 118(2) no
C3 C4 H4 123(2) no
C4 C5 C6 120.6(4) no
C4 C5 H5 119(3) no
C6 C5 H5 120(3) no
C5 C6 C1 121.5(4) no
C5 C6 H6 120(2) no
C1 C6 H6 119(2) no
C12 C7 C8 116.9(4) no
C12 C7 Se2 121.6(3) no
C8 C7 Se2 121.5(3) no
C9 C8 C7 121.4(4) no
C9 C8 H8 127(2) no
C7 C8 H8 112(2) no
C8 C9 C10 121.0(4) no
C8 C9 H9 120(2) no
C10 C9 H9 119(2) no
C9 C10 C11 118.3(4) no
C9 C10 H10 122(2) no
C11 C10 H10 120(2) no
C12 C11 C10 120.6(4) no
C12 C11 H11 120(3) no
C10 C11 H11 119(3) no
C11 C12 C7 121.8(4) no
C11 C12 H12 121(3) no
C7 C12 H12 117(3) no
N1 C13 H13A 106(2) no
N1 C13 H13B 106(2) no
H13A C13 H13B 108(3) no
N1 C13 H13C 109(2) no
H13A C13 H13C 116(3) no
H13B C13 H13C 111(3) no
N1 C14 H14A 104(2) no
N1 C14 H14B 103.2(17) no
H14A C14 H14B 116(3) no
N1 C14 H14C 111(2) no
H14A C14 H14C 109(3) no
H14B C14 H14C 112(3) no
N1 C15 C16 111.2(3) no
N1 C15 H15B 108(3) no
C16 C15 H15B 108(3) no
N1 C15 H15A 107(2) no
C16 C15 H15A 115(2) no
H15B C15 H15A 108(3) no
N2 C16 C15 110.1(3) no
N2 C16 H16A 108.2(18) no
C15 C16 H16A 114.2(17) no
N2 C16 H16B 106(2) no
C15 C16 H16B 113(2) no
H16A C16 H16B 104(3) no
N2 C17 H17A 109(2) no
N2 C17 H17B 113(2) no
H17A C17 H17B 114(3) no
N2 C17 H17C 110(2) no
H17A C17 H17C 103(3) no
H17B C17 H17C 106(3) no
N2 C18 H18A 109(2) no
N2 C18 H18B 111(2) no
H18A C18 H18B 113(3) no
N2 C18 H18C 108(2) no
H18A C18 H18C 107(3) no
H18B C18 H18C 108(3) no

loop_
_geom_bond_atom_site_label_1
_geom_bond_atom_site_label_2
_geom_bond_site_symmetry_2
_geom_bond_distance
_geom_bond_publ_flag
Se1 C1 . 1.916(4) no
Se2 C7 . 1.909(4) no
N1 C13 . 1.481(4) no
N1 C14 . 1.487(4) no
N1 C15 . 1.490(4) no
N1 H20 . .92(4) yes
N2 C18 . 1.478(4) no
N2 C17 . 1.484(4) no
N2 C16 . 1.497(4) no
N2 H19 . .99(4) yes
C1 C2 . 1.378(5) no
C1 C6 . 1.387(5) no
C2 C3 . 1.383(6) no
C2 H2 . .84(4) no
C3 C4 . 1.376(6) no
C3 H3 . .82(4) no
C4 C5 . 1.365(6) no
C4 H4 . .94(4) no
C5 C6 . 1.378(5) no
C5 H5 . .99(4) no
C6 H6 . .87(4) no
C7 C12 . 1.387(5) no
C7 C8 . 1.398(5) no
C8 C9 . 1.366(6) no
C8 H8 . .88(4) no
C9 C10 . 1.384(6) no
C9 H9 . .96(4) no
C10 C11 . 1.384(6) no
C10 H10 . .96(4) no
C11 C12 . 1.372(6) no
C11 H11 . .83(4) no
C12 H12 . .84(4) no
C13 H13A . .96(4) no
C13 H13B . 1.03(4) no
C13 H13C . 1.03(4) no
C14 H14A . .86(4) no
C14 H14B . 1.02(3) no
C14 H14C . .90(4) no
C15 C16 . 1.510(5) no
C15 H15B . 1.00(4) no
C15 H15A . 1.06(4) no
C16 H16A . 1.03(3) no
C16 H16B . 1.01(4) no
C17 H17A . 1.04(4) no
C17 H17B . 1.00(4) no
C17 H17C . .92(4) no
C18 H18A . 1.00(4) no
C18 H18B . .91(4) no
C18 H18C . 1.00(4) no

loop_
_cod_related_entry_id
_cod_related_entry_database
_cod_related_entry_code
1 ChemSpider 30652309
